data_4350422
loop_
_publ_author_name
'Trovitch, Ryan J.'
'Lobkovsky, Emil'
'Chirik, Paul J.'

_publ_section_title
;
 Bis(diisopropylphosphino)pyridine iron dicarbonyl, dihydride, and silyl
 hydride complexes.
;
_journal_issue 18
_journal_name_full 'Inorganic chemistry'
_journal_page_first 7252
_journal_page_last 7260
_journal_paper_doi 10.1021/ic0608647
_journal_volume 45
_journal_year 2006
_chemical_formula_sum 'C26 H43 Fe N O P2 Si'
_chemical_formula_weight 531.49
_space_group_IT_number 14
_space_group_name_Hall '-P 2ybc'
_space_group_name_H-M_alt 'P 1 21/c 1'
_symmetry_cell_setting monoclinic
_symmetry_space_group_name_H-M 'P 1 21/c 1'
_atom_sites_solution_hydrogens difmap
_atom_sites_solution_primary direct
_atom_sites_solution_secondary difmap
_audit_creation_method SHELXL-97
_cell_angle_alpha 90.00
_cell_angle_beta 105.723(2)
_cell_angle_gamma 90.00
_cell_formula_units_Z 4
_cell_length_a 13.2739(5)
_cell_length_b 12.2884(5)
_cell_length_c 17.7620(7)
_cell_measurement_reflns_used 9103
_cell_measurement_temperature 173(2)
_cell_measurement_theta_max 29.68
_cell_measurement_theta_min 2.48
_cell_volume 2788.84(19)
_computing_cell_refinement 'Bruker SAINT+'
_computing_data_collection 'Bruker APEX2'
_computing_data_reduction 'Bruker SAINT+'
_computing_molecular_graphics 'Bruker SHELXTL'
_computing_publication_material 'Bruker SHELXTL'
_computing_structure_refinement 'SHELXL-97 (Sheldrick, 1997)'
_computing_structure_solution 'SHELXS-97 (Sheldrick, 1990)'
_diffrn_ambient_temperature 173(2)
_diffrn_measured_fraction_theta_full 0.998
_diffrn_measured_fraction_theta_max 0.998
_diffrn_measurement_device_type 'Bruker X8 APEX II diffractometer'
_diffrn_measurement_method 'phi and omega scans'
_diffrn_radiation_monochromator graphite
_diffrn_radiation_source 'fine-focus sealed tube'
_diffrn_radiation_type MoK\a
_diffrn_radiation_wavelength 0.71073
_diffrn_reflns_av_R_equivalents 0.0415
_diffrn_reflns_av_sigmaI/netI 0.0395
_diffrn_reflns_limit_h_max 18
_diffrn_reflns_limit_h_min -18
_diffrn_reflns_limit_k_max 17
_diffrn_reflns_limit_k_min -17
_diffrn_reflns_limit_l_max 20
_diffrn_reflns_limit_l_min -25
_diffrn_reflns_number 43132
_diffrn_reflns_theta_full 30.51
_diffrn_reflns_theta_max 30.51
_diffrn_reflns_theta_min 1.59
_exptl_absorpt_coefficient_mu 0.717
_exptl_absorpt_correction_T_max 0.9318
_exptl_absorpt_correction_T_min 0.8699
_exptl_absorpt_correction_type multi-scan
_exptl_absorpt_process_details SADABS
_exptl_crystal_colour dark
_exptl_crystal_density_diffrn 1.266
_exptl_crystal_density_method 'not measured'
_exptl_crystal_description block
_exptl_crystal_F_000 1136
_exptl_crystal_size_max 0.20
_exptl_crystal_size_mid 0.15
_exptl_crystal_size_min 0.10
_refine_diff_density_max 1.884
_refine_diff_density_min -0.551
_refine_diff_density_rms 0.078
_refine_ls_extinction_method none
_refine_ls_goodness_of_fit_ref 1.071
_refine_ls_hydrogen_treatment refall
_refine_ls_matrix_type full
_refine_ls_number_parameters 461
_refine_ls_number_reflns 8494
_refine_ls_number_restraints 1
_refine_ls_restrained_S_all 1.073
_refine_ls_R_factor_all 0.0553
_refine_ls_R_factor_gt 0.0375
_refine_ls_shift/su_max 0.040
_refine_ls_shift/su_mean 0.001
_refine_ls_structure_factor_coef Fsqd
_refine_ls_weighting_details 'calc w=1/[\s^2^(Fo^2^)+(0.0592P)^2^+0.2072P] where P=(Fo^2^+2Fc^2^)/3'
_refine_ls_weighting_scheme calc
_refine_ls_wR_factor_gt 0.0964
_refine_ls_wR_factor_ref 0.1033
_reflns_number_gt 6552
_reflns_number_total 8494
_reflns_threshold_expression >2sigma(I)
_cod_data_source_file ic0608647si20060518_032301.cif
_cod_data_source_block rt11
_cod_depositor_comments
;
The following automatic conversions were performed:

data item '_symmetry_cell_setting' value 'Monoclinic' was changed to
'monoclinic' in accordance with the
/home/saulius/struct/COD-crude-data/automatic-downloads/DataCite-retrospective/ACS/depositions/lib/dictionaries/cif_core.dic
dictionary named 'cif_core.dic' version 2.4.2 last updated on
2011-04-26.

Automatic conversion script
Id: cif_fix_values 6909 2019-04-08 15:41:33Z antanas 
;
_cod_original_sg_symbol_H-M P2(1)/c
_cod_database_code 4350422

loop_
_symmetry_equiv_pos_as_xyz
'x, y, z'
'-x, y+1/2, -z+1/2'
'-x, -y, -z'
'x, -y-1/2, z-1/2'

loop_
_atom_site_label
_atom_site_type_symbol
_atom_site_fract_x
_atom_site_fract_y
_atom_site_fract_z
_atom_site_U_iso_or_equiv
_atom_site_adp_type
_atom_site_occupancy
_atom_site_symmetry_multiplicity
_atom_site_calc_flag
_atom_site_refinement_flags
Fe1 Fe 0.244248(16) 0.858511(18) 0.163740(13) 0.01647(7) Uani 1 1 d D
H1FE H 0.1307(13) 0.890(2) 0.1544(13) 0.046(7) Uiso 1 1 d D
P1 P 0.17423(3) 0.77011(3) 0.05597(2) 0.01823(9) Uani 1 1 d .
P2 P 0.28271(3) 0.99047(3) 0.24900(2) 0.01660(9) Uani 1 1 d .
Si1 Si 0.19046(4) 0.74326(4) 0.24484(3) 0.02081(10) Uani 1 1 d .
H2SI H 0.0809(15) 0.7218(16) 0.2238(11) 0.026(5) Uiso 1 1 d .
H1SI H 0.2020(18) 0.7802(18) 0.3245(13) 0.041(6) Uiso 1 1 d .
O1 O 0.44585(10) 0.74741(11) 0.20377(8) 0.0307(3) Uani 1 1 d .
N1 N 0.26171(10) 0.98091(10) 0.08899(8) 0.0190(3) Uani 1 1 d .
C1 C 0.14347(14) 0.88110(14) -0.01678(11) 0.0243(3) Uani 1 1 d .
H1B H 0.0717(16) 0.9048(17) -0.0153(12) 0.029(5) Uiso 1 1 d .
H1A H 0.1409(16) 0.8624(16) -0.0686(13) 0.030(5) Uiso 1 1 d .
C2 C 0.21904(13) 0.97268(13) 0.01048(10) 0.0214(3) Uani 1 1 d .
C3 C 0.24196(15) 1.04661(15) -0.04158(11) 0.0280(4) Uani 1 1 d .
H3 H 0.2141(17) 1.0349(18) -0.0978(14) 0.037(6) Uiso 1 1 d .
C4 C 0.30677(17) 1.13333(16) -0.01274(12) 0.0334(4) Uani 1 1 d .
H4 H 0.3199(18) 1.183(2) -0.0468(14) 0.044(6) Uiso 1 1 d .
C5 C 0.34486(16) 1.14615(15) 0.06695(12) 0.0289(4) Uani 1 1 d .
H5 H 0.3841(18) 1.2029(19) 0.0886(13) 0.039(6) Uiso 1 1 d .
C6 C 0.32144(13) 1.06940(13) 0.11661(10) 0.0217(3) Uani 1 1 d .
C7 C 0.36008(14) 1.08007(14) 0.20322(10) 0.0231(3) Uani 1 1 d .
H7B H 0.3575(14) 1.1502(15) 0.2155(11) 0.016(4) Uiso 1 1 d .
H7A H 0.4305(18) 1.0538(18) 0.2210(13) 0.037(6) Uiso 1 1 d .
C8 C 0.04937(13) 0.69372(15) 0.03821(11) 0.0260(4) Uani 1 1 d .
H8 H 0.0631(16) 0.6391(16) 0.0746(13) 0.029(5) Uiso 1 1 d .
C9 C 0.01427(17) 0.63777(18) -0.04114(13) 0.0352(4) Uani 1 1 d .
H9C H 0.0601(18) 0.582(2) -0.0476(13) 0.041(6) Uiso 1 1 d .
H9B H 0.0102(16) 0.6835(18) -0.0817(13) 0.026(5) Uiso 1 1 d .
H9A H -0.055(2) 0.605(2) -0.0433(15) 0.058(7) Uiso 1 1 d .
C10 C -0.03909(15) 0.76473(18) 0.05095(14) 0.0368(5) Uani 1 1 d .
H10C H -0.0201(18) 0.809(2) 0.1017(14) 0.041(6) Uiso 1 1 d .
H10B H -0.0617(17) 0.8171(19) 0.0108(14) 0.037(6) Uiso 1 1 d .
H10A H -0.099(2) 0.720(2) 0.0505(15) 0.050(7) Uiso 1 1 d .
C11 C 0.25583(14) 0.68046(15) 0.01265(11) 0.0255(3) Uani 1 1 d .
H11 H 0.2130(17) 0.6641(17) -0.0367(12) 0.032(6) Uiso 1 1 d .
C12 C 0.35225(15) 0.74134(17) 0.00309(12) 0.0316(4) Uani 1 1 d .
H12B H 0.3941(14) 0.7709(14) 0.0514(11) 0.015(4) Uiso 1 1 d .
H12A H 0.3294(18) 0.806(2) -0.0325(14) 0.042(6) Uiso 1 1 d .
H12 H 0.397(2) 0.695(2) -0.0192(15) 0.054(7) Uiso 1 1 d .
C13 C 0.28418(17) 0.57565(16) 0.05892(13) 0.0327(4) Uani 1 1 d .
H13C H 0.3219(15) 0.5905(16) 0.1116(12) 0.022(5) Uiso 1 1 d .
H13B H 0.2157(19) 0.5353(19) 0.0603(14) 0.045(6) Uiso 1 1 d .
H13A H 0.3177(18) 0.5236(19) 0.0325(14) 0.043(6) Uiso 1 1 d .
C14 C 0.17774(13) 1.08186(14) 0.26167(11) 0.0241(3) Uani 1 1 d .
H14 H 0.2127(16) 1.1426(16) 0.2930(12) 0.024(5) Uiso 1 1 d .
C15 C 0.10683(16) 1.11920(17) 0.18288(13) 0.0344(4) Uani 1 1 d .
H15C H 0.0570(19) 1.169(2) 0.1954(14) 0.044(6) Uiso 1 1 d .
H15B H 0.069(2) 1.052(2) 0.1518(15) 0.056(7) Uiso 1 1 d .
H15A H 0.1471(19) 1.158(2) 0.1533(14) 0.046(7) Uiso 1 1 d .
C16 C 0.11429(18) 1.02820(19) 0.31104(16) 0.0392(5) Uani 1 1 d .
H16B H 0.059(2) 1.079(2) 0.3176(14) 0.051(7) Uiso 1 1 d .
H16A H 0.078(2) 0.963(2) 0.2838(15) 0.055(8) Uiso 1 1 d .
H16C H 0.156(2) 1.017(2) 0.3616(18) 0.058(8) Uiso 1 1 d .
C17 C 0.36574(13) 0.97575(13) 0.35066(10) 0.0207(3) Uani 1 1 d .
H17 H 0.3215(15) 0.9349(17) 0.3756(11) 0.027(5) Uiso 1 1 d .
C18 C 0.39454(17) 1.08378(16) 0.39358(12) 0.0321(4) Uani 1 1 d .
H18C H 0.4277(19) 1.0689(19) 0.4424(15) 0.043(7) Uiso 1 1 d .
H18B H 0.3276(17) 1.1227(17) 0.3962(13) 0.034(6) Uiso 1 1 d .
H18A H 0.431(2) 1.130(2) 0.3679(15) 0.050(7) Uiso 1 1 d .
C19 C 0.46401(15) 0.90892(17) 0.35442(12) 0.0299(4) Uani 1 1 d .
H19C H 0.5039(17) 0.9033(17) 0.4110(13) 0.033(5) Uiso 1 1 d .
H19B H 0.5038(18) 0.9445(19) 0.3259(14) 0.042(6) Uiso 1 1 d .
H19A H 0.4461(19) 0.837(2) 0.3365(14) 0.046(7) Uiso 1 1 d .
C20 C 0.24823(13) 0.60098(13) 0.26372(10) 0.0229(3) Uani 1 1 d .
C21 C 0.34942(14) 0.58241(15) 0.31111(12) 0.0293(4) Uani 1 1 d .
H21 H 0.387(2) 0.644(2) 0.3369(15) 0.049(7) Uiso 1 1 d .
C22 C 0.39156(17) 0.47846(17) 0.32378(14) 0.0380(5) Uani 1 1 d .
H22 H 0.457(2) 0.4659(19) 0.3592(14) 0.046(7) Uiso 1 1 d .
C23 C 0.33423(19) 0.39034(17) 0.28929(14) 0.0410(5) Uani 1 1 d .
H23 H 0.364(2) 0.322(2) 0.2918(17) 0.068(9) Uiso 1 1 d .
C24 C 0.2336(2) 0.40539(16) 0.24283(14) 0.0420(5) Uani 1 1 d .
H24 H 0.191(2) 0.349(2) 0.2167(15) 0.050(7) Uiso 1 1 d .
C25 C 0.19125(16) 0.50949(16) 0.23078(12) 0.0329(4) Uani 1 1 d .
H25 H 0.1163(18) 0.5136(19) 0.1986(14) 0.042(6) Uiso 1 1 d .
C26 C 0.36739(12) 0.79547(13) 0.18704(9) 0.0197(3) Uani 1 1 d .

loop_
_atom_site_aniso_label
_atom_site_aniso_U_11
_atom_site_aniso_U_22
_atom_site_aniso_U_33
_atom_site_aniso_U_23
_atom_site_aniso_U_13
_atom_site_aniso_U_12
Fe1 0.01922(11) 0.01546(11) 0.01424(12) -0.00029(8) 0.00366(8) -0.00083(8)
P1 0.01998(18) 0.01768(19) 0.0153(2) -0.00142(15) 0.00192(15) 0.00086(14)
P2 0.01917(18) 0.01589(18) 0.0146(2) -0.00063(14) 0.00426(15) -0.00071(13)
Si1 0.0242(2) 0.0179(2) 0.0216(2) 0.00144(17) 0.00863(18) -0.00129(16)
O1 0.0251(6) 0.0346(7) 0.0316(7) -0.0001(6) 0.0061(5) 0.0080(5)
N1 0.0239(6) 0.0176(6) 0.0160(7) 0.0010(5) 0.0060(5) 0.0008(5)
C1 0.0292(8) 0.0242(8) 0.0163(9) 0.0021(6) 0.0007(7) 0.0012(6)
C2 0.0269(8) 0.0200(7) 0.0171(8) 0.0026(6) 0.0057(6) 0.0037(6)
C3 0.0395(10) 0.0248(8) 0.0203(9) 0.0042(7) 0.0094(8) 0.0040(7)
C4 0.0475(11) 0.0279(9) 0.0282(10) 0.0091(8) 0.0159(9) -0.0032(8)
C5 0.0378(10) 0.0228(8) 0.0277(10) 0.0024(7) 0.0115(8) -0.0066(7)
C6 0.0249(7) 0.0207(8) 0.0207(8) 0.0015(6) 0.0082(6) -0.0013(6)
C7 0.0264(8) 0.0203(8) 0.0231(9) -0.0012(6) 0.0075(7) -0.0066(6)
C8 0.0233(8) 0.0254(9) 0.0253(9) 0.0010(7) -0.0002(7) -0.0026(6)
C9 0.0354(10) 0.0328(10) 0.0300(11) -0.0043(9) -0.0040(8) -0.0072(8)
C10 0.0231(8) 0.0403(11) 0.0439(13) -0.0017(10) 0.0037(8) -0.0006(8)
C11 0.0285(8) 0.0279(9) 0.0190(9) -0.0037(7) 0.0048(7) 0.0048(7)
C12 0.0319(9) 0.0389(11) 0.0262(10) -0.0053(8) 0.0116(8) 0.0026(8)
C13 0.0391(10) 0.0271(9) 0.0312(11) -0.0036(8) 0.0083(9) 0.0099(8)
C14 0.0265(8) 0.0207(8) 0.0260(9) 0.0006(7) 0.0088(7) 0.0052(6)
C15 0.0342(10) 0.0303(10) 0.0347(11) 0.0023(8) 0.0024(9) 0.0127(8)
C16 0.0362(10) 0.0392(12) 0.0504(15) 0.0080(10) 0.0261(11) 0.0113(9)
C17 0.0238(7) 0.0216(8) 0.0153(8) -0.0001(6) 0.0030(6) -0.0021(6)
C18 0.0432(11) 0.0283(10) 0.0193(10) -0.0046(7) -0.0006(8) -0.0029(8)
C19 0.0268(8) 0.0337(10) 0.0251(10) 0.0000(8) 0.0000(7) 0.0033(7)
C20 0.0286(8) 0.0204(8) 0.0226(9) 0.0027(6) 0.0117(7) -0.0004(6)
C21 0.0276(8) 0.0261(9) 0.0361(11) 0.0061(8) 0.0120(8) -0.0017(7)
C22 0.0335(10) 0.0357(11) 0.0497(13) 0.0145(9) 0.0194(10) 0.0083(8)
C23 0.0579(13) 0.0258(10) 0.0483(13) 0.0070(9) 0.0295(11) 0.0112(9)
C24 0.0644(14) 0.0217(9) 0.0394(12) -0.0053(8) 0.0134(11) -0.0040(9)
C25 0.0397(10) 0.0270(9) 0.0300(11) -0.0002(8) 0.0060(8) -0.0026(8)
C26 0.0226(7) 0.0210(7) 0.0159(8) -0.0002(6) 0.0058(6) -0.0007(6)

loop_
_atom_type_symbol
_atom_type_description
_atom_type_scat_dispersion_real
_atom_type_scat_dispersion_imag
_atom_type_scat_source
C C 0.0033 0.0016 'International Tables Vol C Tables 4.2.6.8 and 6.1.1.4'
H H 0.0000 0.0000 'International Tables Vol C Tables 4.2.6.8 and 6.1.1.4'
N N 0.0061 0.0033 'International Tables Vol C Tables 4.2.6.8 and 6.1.1.4'
O O 0.0106 0.0060 'International Tables Vol C Tables 4.2.6.8 and 6.1.1.4'
Si Si 0.0817 0.0704 'International Tables Vol C Tables 4.2.6.8 and 6.1.1.4'
P P 0.1023 0.0942 'International Tables Vol C Tables 4.2.6.8 and 6.1.1.4'
Fe Fe 0.3463 0.8444 'International Tables Vol C Tables 4.2.6.8 and 6.1.1.4'

loop_
_geom_angle_atom_site_label_1
_geom_angle_atom_site_label_2
_geom_angle_atom_site_label_3
_geom_angle
H1FE Fe1 C26 166.2(9)
H1FE Fe1 N1 91.3(9)
C26 Fe1 N1 102.36(6)
H1FE Fe1 P1 81.8(9)
C26 Fe1 P1 97.79(5)
N1 Fe1 P1 83.89(4)
H1FE Fe1 P2 85.6(9)
C26 Fe1 P2 97.85(5)
N1 Fe1 P2 81.88(4)
P1 Fe1 P2 160.761(19)
H1FE Fe1 Si1 75.9(9)
C26 Fe1 Si1 90.46(5)
N1 Fe1 Si1 167.02(4)
P1 Fe1 Si1 96.539(18)
P2 Fe1 Si1 94.469(18)
C1 P1 C11 101.06(8)
C1 P1 C8 103.69(8)
C11 P1 C8 102.97(8)
C1 P1 Fe1 101.97(6)
C11 P1 Fe1 120.23(6)
C8 P1 Fe1 123.40(6)
C7 P2 C14 102.68(8)
C7 P2 C17 103.50(8)
C14 P2 C17 102.10(8)
C7 P2 Fe1 101.05(6)
C14 P2 Fe1 119.54(6)
C17 P2 Fe1 124.71(5)
C20 Si1 Fe1 120.30(5)
C2 N1 C6 118.08(14)
C2 N1 Fe1 121.23(11)
C6 N1 Fe1 120.59(11)
C2 C1 P1 109.08(12)
N1 C2 C3 121.96(16)
N1 C2 C1 116.35(14)
C3 C2 C1 121.66(16)
C4 C3 C2 119.08(18)
C5 C4 C3 119.27(17)
C4 C5 C6 119.62(17)
N1 C6 C5 121.75(16)
N1 C6 C7 116.61(14)
C5 C6 C7 121.64(16)
C6 C7 P2 109.07(11)
C9 C8 C10 109.88(16)
C9 C8 P1 114.89(14)
C10 C8 P1 111.87(13)
C13 C11 C12 112.47(16)
C13 C11 P1 111.50(13)
C12 C11 P1 110.85(13)
C16 C14 C15 110.97(17)
C16 C14 P2 111.09(12)
C15 C14 P2 111.57(13)
C18 C17 C19 110.51(15)
C18 C17 P2 113.85(12)
C19 C17 P2 111.76(12)
C25 C20 C21 116.44(17)
C25 C20 Si1 121.40(14)
C21 C20 Si1 122.15(13)
C22 C21 C20 121.83(19)
C23 C22 C21 120.3(2)
C22 C23 C24 119.50(19)
C23 C24 C25 120.1(2)
C24 C25 C20 121.8(2)
O1 C26 Fe1 175.39(15)

loop_
_geom_bond_atom_site_label_1
_geom_bond_atom_site_label_2
_geom_bond_distance
Fe1 H1FE 1.522(15)
Fe1 C26 1.7541(16)
Fe1 N1 2.0605(13)
Fe1 P1 2.1780(5)
Fe1 P2 2.1827(4)
Fe1 Si1 2.2689(5)
P1 C1 1.8469(17)
P1 C11 1.8523(17)
P1 C8 1.8558(17)
P2 C7 1.8387(17)
P2 C14 1.8502(16)
P2 C17 1.8518(17)
Si1 C20 1.9021(17)
O1 C26 1.1635(19)
N1 C2 1.359(2)
N1 C6 1.357(2)
C1 C2 1.498(2)
C2 C3 1.388(2)
C3 C4 1.378(3)
C4 C5 1.377(3)
C5 C6 1.383(2)
C6 C7 1.490(2)
C8 C9 1.523(3)
C8 C10 1.528(3)
C11 C13 1.519(3)
C11 C12 1.531(3)
C14 C16 1.521(3)
C14 C15 1.530(3)
C17 C18 1.527(2)
C17 C19 1.527(2)
C20 C25 1.392(3)
C20 C21 1.397(3)
C21 C22 1.388(3)
C22 C23 1.369(3)
C23 C24 1.380(3)
C24 C25 1.390(3)
